data_7246029
loop_
_publ_author_name
'Yu, Zihong'
'You, Xiuli'
'Du, Wenqing'
'Peng, Ziqin'
'Guo, Wenjing'
'Wei, Zhenhong'

_publ_section_title
;
 The mechanism of two reversible phase transitions and dielectric
 anomalies in a single-component organic molecule
 1-sulfo-4-dimethylamino-pyridinium
;
_journal_issue 5
_journal_name_full CrystEngComm
_journal_page_first 822
_journal_page_last 827
_journal_paper_doi 10.1039/D2CE01521H
_journal_volume 25
_journal_year 2023
_chemical_formula_moiety 'C7 H10 N2 O4 S'
_chemical_formula_sum 'C7 H10 N2 O4 S'
_chemical_formula_weight 218.23
_space_group_crystal_system orthorhombic
_space_group_IT_number 62
_space_group_name_Hall '-P 2ac 2n'
_space_group_name_H-M_alt 'P n m a'
_atom_sites_solution_hydrogens geom
_audit_creation_date 2022-12-11
_audit_creation_method
;
Olex2 1.2
(compiled 2018.05.29 svn.r3508 for OlexSys, GUI svn.r5506)
;
_audit_update_record
;
2022-12-15 deposited with the CCDC.	2022-12-21 downloaded from the CCDC.
;
_cell_angle_alpha 90
_cell_angle_beta 90
_cell_angle_gamma 90
_cell_formula_units_Z 4
_cell_length_a 12.6737(4)
_cell_length_b 10.8610(4)
_cell_length_c 6.7004(2)
_cell_measurement_reflns_used 1988
_cell_measurement_temperature 292.96(10)
_cell_measurement_theta_max 74.2530
_cell_measurement_theta_min 7.4880
_cell_volume 922.30(5)
_computing_cell_refinement 'CrysAlisPro 1.171.41.108a (Rigaku OD, 2021)'
_computing_data_collection 'CrysAlisPro 1.171.41.108a (Rigaku OD, 2021)'
_computing_data_reduction 'CrysAlisPro 1.171.41.108a (Rigaku OD, 2021)'
_computing_molecular_graphics 'Olex2 (Dolomanov et al., 2009)'
_computing_publication_material 'Olex2 (Dolomanov et al., 2009)'
_computing_structure_refinement 'ShelXL (Sheldrick, 2015)'
_computing_structure_solution 'SHELXT 2014/5 (Sheldrick, 2014)'
_diffrn_ambient_environment air
_diffrn_ambient_temperature 292.96(10)
_diffrn_detector 'Hybrid Pixel Array Detector'
_diffrn_detector_area_resol_mean 10.0000
_diffrn_detector_type HyPix
_diffrn_measured_fraction_theta_full 0.995
_diffrn_measured_fraction_theta_max 0.941
_diffrn_measurement_details
;
List of Runs (angles in degrees, time in seconds):

  # Type    Start    End  Width  t~exp~   \w     \q     \k     \f   Frames
#--------------------------------------------------------------------------
  1  \w     -9.00  67.00   0.50    0.10    --   45.28 -73.00 159.00  152
  2  \w     48.00  83.00   0.50    0.40    --  107.00 -73.00 159.00   70
  3  \w     41.00  66.00   0.50    0.40    --  107.00 -61.00 120.00   50
  4  \w    128.00 169.00   0.50    0.40    --  107.00  45.00-180.00   82
  5  \w     -9.00  29.00   0.50    0.10    --  -45.28  19.00 -60.00   76
  6  \w    -65.00 -29.00   0.50    0.40    -- -102.00  73.00 -70.00   72
  7  \w    -68.00 -31.00   0.50    0.40    -- -102.00  61.00-120.00   74
  8  \w    -61.00 -32.00   0.50    0.40    -- -102.00  61.00 -90.00   58
  9  \w    -69.00 -31.00   0.50    0.40    -- -102.00  61.00  30.00   76
 10  \w    -62.00 -28.00   0.50    0.40    -- -102.00  59.00 157.00   68
 11  \w   -100.00 -34.00   0.50    0.40    -- -102.00  93.00  28.00  132
 12  \w   -106.00 -79.00   0.50    0.10    --  -45.28-125.00 -30.00   54
 13  \w   -117.00 -91.00   0.50    0.10    --  -45.28-125.00 -60.00   52
;
_diffrn_measurement_device 'four-circle diffractometer'
_diffrn_measurement_device_type 'XtaLAB Synergy R, DW system, HyPix'
_diffrn_measurement_method '\w scans'
_diffrn_orient_matrix_type 'CrysAlisPro convention (1999,Acta A55,543-557)'
_diffrn_orient_matrix_UB_11 0.0706833000
_diffrn_orient_matrix_UB_12 -0.0044041000
_diffrn_orient_matrix_UB_13 0.1869440000
_diffrn_orient_matrix_UB_21 0.0689585000
_diffrn_orient_matrix_UB_22 -0.0994472000
_diffrn_orient_matrix_UB_23 -0.0993926000
_diffrn_orient_matrix_UB_31 0.0709117000
_diffrn_orient_matrix_UB_32 0.1010640000
_diffrn_orient_matrix_UB_33 -0.0895127000
_diffrn_radiation_monochromator mirror
_diffrn_radiation_probe x-ray
_diffrn_radiation_type CuK\a
_diffrn_radiation_wavelength 1.54184
_diffrn_reflns_av_R_equivalents 0.0265
_diffrn_reflns_av_unetI/netI 0.0311
_diffrn_reflns_Laue_measured_fraction_full 0.995
_diffrn_reflns_Laue_measured_fraction_max 0.941
_diffrn_reflns_limit_h_max 15
_diffrn_reflns_limit_h_min -10
_diffrn_reflns_limit_k_max 13
_diffrn_reflns_limit_k_min -7
_diffrn_reflns_limit_l_max 7
_diffrn_reflns_limit_l_min -8
_diffrn_reflns_number 2788
_diffrn_reflns_point_group_measured_fraction_full 0.995
_diffrn_reflns_point_group_measured_fraction_max 0.941
_diffrn_reflns_theta_full 67.684
_diffrn_reflns_theta_max 75.788
_diffrn_reflns_theta_min 6.988
_diffrn_source 'Rotating-anode X-ray tube'
_diffrn_source_type 'Rigaku (Cu) X-ray Source'
_exptl_absorpt_coefficient_mu 3.109
_exptl_absorpt_correction_T_max 1.00000
_exptl_absorpt_correction_T_min 0.67530
_exptl_absorpt_correction_type multi-scan
_exptl_absorpt_process_details
;
CrysAlisPro 1.171.41.108a (Rigaku Oxford Diffraction, 2021)
Empirical absorption correction using spherical harmonics,
implemented in SCALE3 ABSPACK scaling algorithm.
;
_exptl_crystal_colour white
_exptl_crystal_density_diffrn 1.572
_exptl_crystal_description bulk
_exptl_crystal_F_000 456
_exptl_crystal_size_max 0.18
_exptl_crystal_size_mid 0.14
_exptl_crystal_size_min 0.14
_refine_diff_density_max 0.447
_refine_diff_density_min -0.562
_refine_diff_density_rms 0.096
_refine_ls_extinction_coef 0.028(6)
_refine_ls_extinction_expression Fc^*^=kFc[1+0.001xFc^2^\l^3^/sin(2\q)]^-1/4^
_refine_ls_extinction_method 'SHELXL-2018/3 (Sheldrick 2018)'
_refine_ls_goodness_of_fit_ref 1.111
_refine_ls_hydrogen_treatment constr
_refine_ls_matrix_type full
_refine_ls_number_parameters 91
_refine_ls_number_reflns 949
_refine_ls_number_restraints 59
_refine_ls_restrained_S_all 1.618
_refine_ls_R_factor_all 0.0787
_refine_ls_R_factor_gt 0.0735
_refine_ls_shift/su_max 0.000
_refine_ls_shift/su_mean 0.000
_refine_ls_structure_factor_coef Fsqd
_refine_ls_weighting_details 'w=1/[\s^2^(Fo^2^)+(0.1374P)^2^+0.4836P] where P=(Fo^2^+2Fc^2^)/3'
_refine_ls_weighting_scheme calc
_refine_ls_wR_factor_gt 0.2213
_refine_ls_wR_factor_ref 0.2287
_reflns_Friedel_coverage 0.000
_reflns_number_gt 821
_reflns_number_total 949
_reflns_threshold_expression 'I > 2\s(I)'
_cod_data_source_file d2ce01521h2.cif
_cod_data_source_block yzh_211112_1_293k_auto
_cod_depositor_comments 'Adding full bibliography for 7246027--7246029.cif.'
_cod_database_code 7246029
_shelx_shelxl_version_number 2018/3
_chemical_oxdiff_formula 'C H O N S'
_shelx_space_group_comment
;
The symmetry employed for this shelxl refinement is uniquely defined
by the following loop, which should always be used as a source of
symmetry information in preference to the above space-group names.
They are only intended as comments.
;
_shelx_estimated_absorpt_t_max 0.670
_shelx_estimated_absorpt_t_min 0.605
_diffrn_oxdiff_digest_frames
;
0132d3a003f3e726b1736eb7b77c4896060006180b2
;
_reflns_odcompleteness_completeness 99.60
_reflns_odcompleteness_iscentric 1
_reflns_odcompleteness_theta 66.97
_olex2_refinement_description
;
1. Fixed Uiso
 At 1.2 times of:
  All C(H) groups
 At 1.5 times of:
  All C(H,H,H) groups
2. Restrained distances
 S1-O1A
 1.48 with sigma of 0.02
 S1-O1A = S1-O2 = S1-O2A = S1-O1
 1.43 with sigma of 0.01
 S1-O2 \\sim S1-O2A
 with sigma of 0.02
 S1-O1 \\sim S1-O1A
 with sigma of 0.02
 S1-O1A \\sim S1-O2A \\sim S1-O2 \\sim S1-O1 \\sim S1-N1
 with sigma of 0.02
3. Rigid bond restraints
 S1, O1, O2, O1A, O2A
 with sigma for 1-2 distances of 0.01 and sigma for 1-3 distances of 0.01
4. Uiso/Uaniso restraints and constraints
Uanis(O2A) \\sim Ueq, Uanis(O2) \\sim Ueq, Uanis(O1A) \\sim Ueq, Uanis(O1)
\\sim Ueq: with sigma of 0.01 and sigma for terminal atoms of 0.01
5. Rigid body (RIGU) restrains
 S1, O1, O2, O1A, O2A
 with sigma for 1-2 distances of 0.01 and sigma for 1-3 distances of 0.01
6. Others
 Sof(O1A)=Sof(O2A)=1-FVAR(1)
 Sof(O1)=Sof(O2)=FVAR(1)
7.a Aromatic/amide H refined with riding coordinates:
 C1(H1), C2(H2)
7.b Idealised Me refined as rotating group:
 C4(H4A,H4B,H4C)
;
_olex2_submission_special_instructions 'No special instructions were received'
_oxdiff_exptl_absorpt_empirical_details
;
Empirical correction (ABSPACK) includes:
- Absorption correction using spherical harmonics
- Frame scaling
;
_oxdiff_exptl_absorpt_empirical_full_max 2.266
_oxdiff_exptl_absorpt_empirical_full_min 0.484

loop_
_space_group_symop_operation_xyz
'x, y, z'
'-x+1/2, -y, z+1/2'
'-x, y+1/2, -z'
'x+1/2, -y+1/2, -z+1/2'
'-x, -y, -z'
'x-1/2, y, -z-1/2'
'x, -y-1/2, z'
'-x-1/2, y-1/2, z-1/2'

loop_
_atom_site_label
_atom_site_type_symbol
_atom_site_fract_x
_atom_site_fract_y
_atom_site_fract_z
_atom_site_U_iso_or_equiv
_atom_site_adp_type
_atom_site_occupancy
_atom_site_site_symmetry_order
_atom_site_calc_flag
_atom_site_refinement_flags_posn
_atom_site_refinement_flags_adp
_atom_site_refinement_flags_occupancy
_atom_site_disorder_assembly
_atom_site_disorder_group
S1 S 0.18332(10) 0.250000 0.07484(17) 0.0763(7) Uani 1 2 d DS TU P . .
N1 N 0.2720(3) 0.250000 0.2762(5) 0.0571(10) Uani 1 2 d DS T P A .
N2 N 0.4628(3) 0.250000 0.7757(6) 0.0612(10) Uani 1 2 d S T P . .
C1 C 0.3038(2) 0.3575(2) 0.3621(5) 0.0566(9) Uani 1 1 d . . . . .
H1 H 0.281709 0.431516 0.306099 0.068 Uiso 1 1 calc R . . A .
C2 C 0.3658(3) 0.3606(2) 0.5247(5) 0.0562(9) Uani 1 1 d . . . . .
H2 H 0.385624 0.436113 0.578462 0.067 Uiso 1 1 calc R . . . .
C3 C 0.4012(3) 0.250000 0.6153(6) 0.0509(10) Uani 1 2 d S T P . .
C4 C 0.4960(4) 0.3649(4) 0.8711(6) 0.0823(12) Uani 1 1 d . . . . .
H4A H 0.536624 0.412753 0.778305 0.123 Uiso 1 1 calc GR . . . .
H4B H 0.538299 0.346443 0.986097 0.123 Uiso 1 1 calc GR . . . .
H4C H 0.434880 0.410805 0.911325 0.123 Uiso 1 1 calc GR . . . .
O1 O 0.0952(4) 0.1785(6) 0.1606(8) 0.126(3) Uani 0.700(12) 1 d D U . A 1
O2 O 0.2163(6) 0.1419(5) -0.0356(10) 0.103(2) Uani 0.700(12) 1 d D U . A 1
O1A O 0.1545(12) 0.1278(8) 0.030(2) 0.110(5) Uani 0.300(12) 1 d D U . A 2
O2A O 0.2469(14) 0.1754(17) -0.060(3) 0.120(6) Uani 0.300(12) 1 d D U . A 2

loop_
_atom_site_aniso_label
_atom_site_aniso_U_11
_atom_site_aniso_U_22
_atom_site_aniso_U_33
_atom_site_aniso_U_23
_atom_site_aniso_U_13
_atom_site_aniso_U_12
S1 0.0686(10) 0.1026(12) 0.0577(9) 0.000 -0.0099(5) 0.000
N1 0.060(2) 0.0475(17) 0.064(2) 0.000 -0.0067(16) 0.000
N2 0.065(2) 0.058(2) 0.060(2) 0.000 -0.0097(17) 0.000
C1 0.0639(18) 0.0411(14) 0.0648(17) 0.0016(12) -0.0014(14) 0.0029(11)
C2 0.0645(18) 0.0403(15) 0.0639(16) -0.0038(11) -0.0024(14) 0.0000(11)
C3 0.051(2) 0.0471(19) 0.055(2) 0.000 0.0035(16) 0.000
C4 0.091(3) 0.082(2) 0.073(2) -0.0161(18) -0.017(2) -0.009(2)
O1 0.088(3) 0.187(5) 0.103(4) 0.008(3) -0.016(3) -0.023(3)
O2 0.148(6) 0.070(3) 0.093(4) -0.005(2) -0.032(3) -0.030(3)
O1A 0.109(8) 0.106(7) 0.116(9) -0.009(6) 0.004(6) -0.022(6)
O2A 0.115(8) 0.136(10) 0.108(8) -0.016(7) 0.034(6) -0.013(7)

loop_
_atom_type_symbol
_atom_type_description
_atom_type_scat_dispersion_real
_atom_type_scat_dispersion_imag
_atom_type_scat_source
C C 0.0181 0.0091 'International Tables Vol C Tables 4.2.6.8 and 6.1.1.4'
H H 0.0000 0.0000 'International Tables Vol C Tables 4.2.6.8 and 6.1.1.4'
N N 0.0311 0.0180 'International Tables Vol C Tables 4.2.6.8 and 6.1.1.4'
O O 0.0492 0.0322 'International Tables Vol C Tables 4.2.6.8 and 6.1.1.4'
S S 0.3331 0.5567 'International Tables Vol C Tables 4.2.6.8 and 6.1.1.4'

loop_
_geom_angle_atom_site_label_1
_geom_angle_atom_site_label_2
_geom_angle_atom_site_label_3
_geom_angle
_geom_angle_site_symmetry_1
_geom_angle_site_symmetry_3
_geom_angle_publ_flag
O1 S1 N1 100.7(2) . . ?
O1 S1 N1 100.7(2) 7_565 . ?
O1 S1 O1 63.5(6) . 7_565 ?
O2 S1 N1 102.0(3) 7_565 . ?
O2 S1 N1 102.0(3) . . ?
O2 S1 O1 89.5(4) . . ?
O2 S1 O1 147.5(4) 7_565 . ?
O2 S1 O1 89.5(4) 7_565 7_565 ?
O2 S1 O1 147.5(4) . 7_565 ?
O2 S1 O2 108.2(6) . 7_565 ?
O2 S1 O2A 88.6(9) . 7_565 ?
O2 S1 O2A 22.0(8) 7_565 7_565 ?
O1A S1 N1 109.2(7) 7_565 . ?
O1A S1 N1 109.2(7) . . ?
O1A S1 O1A 140.9(13) . 7_565 ?
O1A S1 O2A 59.2(9) . . ?
O1A S1 O2A 122.5(11) 7_565 . ?
O2A S1 N1 97.0(9) 7_565 . ?
O2A S1 N1 97.0(9) . . ?
C1 N1 S1 120.90(18) . . ?
C1 N1 S1 120.90(18) 7_565 . ?
C1 N1 C1 117.9(4) . 7_565 ?
C3 N2 C4 121.5(2) . . ?
C3 N2 C4 121.5(2) . 7_565 ?
C4 N2 C4 117.0(4) . 7_565 ?
N1 C1 H1 118.8 . . ?
C2 C1 N1 122.5(3) . . ?
C2 C1 H1 118.8 . . ?
C1 C2 H2 119.6 . . ?
C1 C2 C3 120.7(3) . . ?
C3 C2 H2 119.6 . . ?
N2 C3 C2 122.16(18) . 7_565 ?
N2 C3 C2 122.16(18) . . ?
C2 C3 C2 115.7(4) 7_565 . ?
N2 C4 H4A 109.5 . . ?
N2 C4 H4B 109.5 . . ?
N2 C4 H4C 109.5 . . ?
H4A C4 H4B 109.5 . . ?
H4A C4 H4C 109.5 . . ?
H4B C4 H4C 109.5 . . ?

loop_
_geom_bond_atom_site_label_1
_geom_bond_atom_site_label_2
_geom_bond_distance
_geom_bond_site_symmetry_2
_geom_bond_publ_flag
S1 N1 1.756(4) . ?
S1 O1 1.477(5) 7_565 ?
S1 O1 1.477(5) . ?
S1 O2 1.449(5) . ?
S1 O2 1.449(5) 7_565 ?
S1 O1A 1.408(7) . ?
S1 O1A 1.408(7) 7_565 ?
S1 O2A 1.456(8) 7_565 ?
S1 O2A 1.456(8) . ?
N1 C1 1.363(3) . ?
N1 C1 1.363(3) 7_565 ?
N2 C3 1.328(5) . ?
N2 C4 1.464(4) 7_565 ?
N2 C4 1.464(4) . ?
C1 H1 0.9300 . ?
C1 C2 1.344(5) . ?
C2 H2 0.9300 . ?
C2 C3 1.420(3) . ?
C4 H4A 0.9600 . ?
C4 H4B 0.9600 . ?
C4 H4C 0.9600 . ?

loop_
_geom_torsion_atom_site_label_1
_geom_torsion_atom_site_label_2
_geom_torsion_atom_site_label_3
_geom_torsion_atom_site_label_4
_geom_torsion
_geom_torsion_site_symmetry_1
_geom_torsion_site_symmetry_2
_geom_torsion_site_symmetry_3
_geom_torsion_site_symmetry_4
_geom_torsion_publ_flag
S1 N1 C1 C2 175.3(3) . . . . ?
N1 C1 C2 C3 -0.1(5) . . . . ?
C1 N1 C1 C2 1.0(6) 7_565 . . . ?
C1 C2 C3 N2 179.8(4) . . . . ?
C1 C2 C3 C2 -0.8(6) . . . 7_565 ?
C4 N2 C3 C2 -1.2(6) 7_565 . . 7_565 ?
C4 N2 C3 C2 1.2(6) . . . . ?
C4 N2 C3 C2 -178.1(4) . . . 7_565 ?
C4 N2 C3 C2 178.1(4) 7_565 . . . ?
O1 S1 N1 C1 -119.5(4) . . . . ?
O1 S1 N1 C1 54.7(4) . . . 7_565 ?
O1 S1 N1 C1 119.5(4) 7_565 . . 7_565 ?
O1 S1 N1 C1 -54.7(4) 7_565 . . . ?
O2 S1 N1 C1 148.8(4) . . . . ?
O2 S1 N1 C1 -148.8(4) 7_565 . . 7_565 ?
O2 S1 N1 C1 -37.0(5) . . . 7_565 ?
O2 S1 N1 C1 37.0(5) 7_565 . . . ?
O1A S1 N1 C1 -173.2(7) . . . . ?
O1A S1 N1 C1 -1.0(8) 7_565 . . . ?
O1A S1 N1 C1 1.0(8) . . . 7_565 ?
O1A S1 N1 C1 173.2(7) 7_565 . . 7_565 ?
O2A S1 N1 C1 127.0(9) . . . . ?
O2A S1 N1 C1 -58.8(9) . . . 7_565 ?
O2A S1 N1 C1 58.8(9) 7_565 . . . ?
O2A S1 N1 C1 -127.0(9) 7_565 . . 7_565 ?
